data_7250204
loop_
_publ_author_name
'Zhao, Baiwen'
'Clarkson, Guy J.'
'Liu, Jie'
'Le, Thi Huong'
'Marrot, J\'er\^ome'
'Millange, Franck'
'Frigoli, Michel'
'Walton, Richard I.'

_publ_section_title
;
 Structural variety in calcium metal--organic frameworks with a tetratopic
 carboxylate ligand
;
_journal_issue 18
_journal_name_full CrystEngComm
_journal_page_first 2830
_journal_page_last 2840
_journal_paper_doi 10.1039/D5CE00145E
_journal_volume 27
_journal_year 2025
_chemical_formula_moiety 'C46 H40 Ca N2 O10'
_chemical_formula_sum 'C46 H40 Ca N2 O10'
_chemical_formula_weight 820.88
_space_group_crystal_system monoclinic
_space_group_IT_number 15
_space_group_name_Hall '-C 2yc'
_space_group_name_H-M_alt 'C 1 2/c 1'
_atom_sites_solution_hydrogens mixed
_atom_sites_solution_primary dual
_audit_creation_date 2025-03-04
_audit_creation_method
;
Olex2 1.5
(compiled 2025.03.04 svn.red2d20d0 for OlexSys, GUI svn.r7181)
;
_audit_update_record
;
2025-03-18 deposited with the CCDC.	2025-03-31 downloaded from the CCDC.
;
_cell_angle_alpha 90
_cell_angle_beta 120.910(3)
_cell_angle_gamma 90
_cell_formula_units_Z 4
_cell_length_a 18.6216(6)
_cell_length_b 35.2831(8)
_cell_length_c 10.5028(3)
_cell_measurement_reflns_used 7647
_cell_measurement_temperature 100(2)
_cell_measurement_theta_max 24.29
_cell_measurement_theta_min 1.91
_cell_volume 5920.6(3)
_computing_cell_refinement 'XDS package'
_computing_data_collection 'XDS package'
_computing_data_reduction 'XDS package'
_computing_molecular_graphics 'Olex2 1.5 (Dolomanov et al., 2009)'
_computing_publication_material 'Olex2 1.5 (Dolomanov et al., 2009)'
_computing_structure_refinement 'SHELXL 2019/3 (Sheldrick, 2015)'
_computing_structure_solution 'SHELXT  (Sheldrick, 2015)'
_diffrn_ambient_temperature 100.15
_diffrn_measured_fraction_theta_full 0.911
_diffrn_measured_fraction_theta_max 0.799
_diffrn_measurement_device_type 'PROXIMA 2A - Synchrotron SOLEIL'
_diffrn_radiation_type synchrotron
_diffrn_radiation_wavelength 0.7293
_diffrn_reflns_av_R_equivalents 0.2119
_diffrn_reflns_av_unetI/netI 0.1908
_diffrn_reflns_Laue_measured_fraction_full 0.911
_diffrn_reflns_Laue_measured_fraction_max 0.799
_diffrn_reflns_limit_h_max 23
_diffrn_reflns_limit_h_min -23
_diffrn_reflns_limit_k_max 44
_diffrn_reflns_limit_k_min -43
_diffrn_reflns_limit_l_max 13
_diffrn_reflns_limit_l_min -13
_diffrn_reflns_number 29282
_diffrn_reflns_point_group_measured_fraction_full 0.911
_diffrn_reflns_point_group_measured_fraction_max 0.799
_diffrn_reflns_theta_full 25.950
_diffrn_reflns_theta_max 27.667
_diffrn_reflns_theta_min 2.369
_diffrn_source synchrotron
_exptl_absorpt_coefficient_mu 0.157
_exptl_absorpt_correction_T_max 0.995
_exptl_absorpt_correction_T_min 0.991
_exptl_absorpt_correction_type multi-scan
_exptl_crystal_colour colourless
_exptl_crystal_colour_primary colourless
_exptl_crystal_density_diffrn 0.921
_exptl_crystal_description block
_exptl_crystal_F_000 1720
_exptl_crystal_size_max 0.02
_exptl_crystal_size_mid 0.01
_exptl_crystal_size_min 0.01
_refine_diff_density_max 0.402
_refine_diff_density_min -0.804
_refine_diff_density_rms 0.080
_refine_ls_extinction_method none
_refine_ls_goodness_of_fit_ref 0.952
_refine_ls_hydrogen_treatment mixed
_refine_ls_matrix_type full
_refine_ls_number_parameters 275
_refine_ls_number_reflns 5127
_refine_ls_number_restraints 0
_refine_ls_restrained_S_all 0.952
_refine_ls_R_factor_all 0.1423
_refine_ls_R_factor_gt 0.1034
_refine_ls_shift/su_max 0.000
_refine_ls_shift/su_mean 0.000
_refine_ls_structure_factor_coef Fsqd
_refine_ls_weighting_details 'w=1/[\s^2^(Fo^2^)+(0.1439P)^2^] where P=(Fo^2^+2Fc^2^)/3'
_refine_ls_weighting_scheme calc
_refine_ls_wR_factor_gt 0.2659
_refine_ls_wR_factor_ref 0.2924
_reflns_Friedel_coverage 0.000
_reflns_number_gt 2551
_reflns_number_total 5127
_reflns_threshold_expression 'I > 2\s(I)'
_cod_data_source_file d5ce00145e2.cif
_cod_data_source_block fmf2
_cod_depositor_comments 'Adding full bibliography for 7250204--7250207.cif.'
_cod_database_code 7250204
_shelx_shelxl_version_number 2019/3
_shelx_space_group_comment
;
The symmetry employed for this shelxl refinement is uniquely defined
by the following loop, which should always be used as a source of
symmetry information in preference to the above space-group names.
They are only intended as comments.
;
_shelx_estimated_absorpt_t_max 0.998
_shelx_estimated_absorpt_t_min 0.997
_olex2_refinement_description
;
1. Fixed Uiso
 At 1.2 times of:
  All C(H) groups
 At 1.5 times of:
  All C(H,H,H) groups
2.a Aromatic/amide H refined with riding coordinates:
 C2(H2A), C3(H3), C5(H5), C6(H6), C8(H8), C11(H11), C12(H12), C14(H14),
 C15(H15), C20(H20)
2.b Idealised Me refined as rotating group:
 C22(H22A,H22B,H22C), C23(H23A,H23B,H23C), C24(H24A,H24B,H24C)
;
_smtbx_masks_void_probe_radius 1.2
_smtbx_masks_void_truncation_radius 1.2
_olex2_submission_special_instructions 'No special instructions were received'
_olex_squeeze_details 'P. van der Sluis and A. L. Spek, Acta Cryst. (1990). A46, 194-201'

loop_
_space_group_symop_operation_xyz
'x, y, z'
'-x, y, -z+1/2'
'x+1/2, y+1/2, z'
'-x+1/2, y+1/2, -z+1/2'
'-x, -y, -z'
'x, -y, z-1/2'
'-x+1/2, -y+1/2, -z'
'x+1/2, -y+1/2, z-1/2'

loop_
_atom_site_label
_atom_site_type_symbol
_atom_site_fract_x
_atom_site_fract_y
_atom_site_fract_z
_atom_site_U_iso_or_equiv
_atom_site_adp_type
_atom_site_occupancy
_atom_site_site_symmetry_order
_atom_site_calc_flag
_atom_site_refinement_flags_posn
_atom_site_refinement_flags_adp
_atom_site_refinement_flags_occupancy
_atom_site_disorder_assembly
_atom_site_disorder_group
Ca1 Ca 0.250000 0.250000 0.500000 0.0844(5) Uani 1 2 d S . P . .
O1 O 0.30370(19) 0.19420(7) 0.4634(3) 0.0883(10) Uani 1 1 d . . . . .
O2 O 0.2531(2) 0.16667(8) 0.2427(4) 0.0856(9) Uani 1 1 d . . . . .
O3 O 0.35577(19) -0.25757(7) 0.2458(4) 0.0823(9) Uani 1 1 d . . . . .
O4 O 0.3087(2) -0.27429(8) 0.3958(4) 0.0931(10) Uani 1 1 d . . . . .
O5 O 0.1858(3) 0.21253(9) 0.5911(4) 0.1025(11) Uani 1 1 d . . . . .
C1 C 0.3774(3) -0.21543(11) 0.4359(5) 0.0712(11) Uani 1 1 d . . . . .
C2 C 0.3554(3) -0.20450(11) 0.5394(5) 0.0832(13) Uani 1 1 d . . . . .
H2A H 0.320280 -0.220272 0.557653 0.100 Uiso 1 1 calc R U . . .
C3 C 0.3847(3) -0.17092(10) 0.6146(5) 0.0759(12) Uani 1 1 d . . . . .
H3 H 0.369446 -0.163682 0.684590 0.091 Uiso 1 1 calc R U . . .
C4 C 0.4359(2) -0.14742(9) 0.5908(4) 0.0599(10) Uani 1 1 d . . . . .
C5 C 0.4566(2) -0.15830(9) 0.4872(4) 0.0607(10) Uani 1 1 d . . . . .
H5 H 0.491672 -0.142572 0.468752 0.073 Uiso 1 1 calc R U . . .
C6 C 0.4266(2) -0.19181(10) 0.4105(4) 0.0653(10) Uani 1 1 d . . . . .
H6 H 0.440532 -0.198612 0.338257 0.078 Uiso 1 1 calc R U . . .
C7 C 0.4670(2) -0.11078(9) 0.6717(4) 0.0555(10) Uani 1 1 d . . . . .
C8 C 0.4349(2) -0.07704(9) 0.6038(3) 0.0555(10) Uani 1 1 d . . . . .
H8 H 0.389513 -0.077245 0.504121 0.067 Uiso 1 1 calc R U . . .
C9 C 0.4656(2) -0.04184(8) 0.6736(3) 0.0502(9) Uani 1 1 d . . . . .
C10 C 0.4191(2) 0.06266(9) 0.5999(4) 0.0577(10) Uani 1 1 d . . . . .
C11 C 0.4032(2) 0.09119(9) 0.6750(4) 0.0664(10) Uani 1 1 d . . . . .
H11 H 0.419920 0.087570 0.776214 0.080 Uiso 1 1 calc R U . . .
C12 C 0.3638(2) 0.12425(10) 0.6052(5) 0.0680(11) Uani 1 1 d . . . . .
H12 H 0.356162 0.143630 0.659950 0.082 Uiso 1 1 calc R U . . .
C13 C 0.3347(2) 0.12981(9) 0.4545(4) 0.0643(10) Uani 1 1 d . . . . .
C14 C 0.3469(2) 0.10099(9) 0.3782(4) 0.0636(10) Uani 1 1 d . . . . .
H14 H 0.325624 0.103704 0.274874 0.076 Uiso 1 1 calc R U . . .
C15 C 0.3895(2) 0.06828(9) 0.4498(4) 0.0576(10) Uani 1 1 d . . . . .
H15 H 0.398724 0.049324 0.395534 0.069 Uiso 1 1 calc R U . . .
C16 C 0.2945(3) 0.16649(11) 0.3852(6) 0.0759(12) Uani 1 1 d . . . . .
C17 C 0.3458(3) -0.25161(11) 0.3532(6) 0.0778(13) Uani 1 1 d . . . . .
C18 C 0.1423(3) 0.20536(15) 0.6487(7) 0.0971(15) Uani 1 1 d . . . . .
N19 N 0.1542(3) 0.17222(14) 0.7189(5) 0.1099(14) Uani 1 1 d . . . . .
C20 C 0.4329(2) -0.00674(9) 0.6070(4) 0.0555(10) Uani 1 1 d . . . . .
H20 H 0.386471 -0.006575 0.508234 0.067 Uiso 1 1 calc R U . . .
C21 C 0.4637(2) 0.02737(9) 0.6755(4) 0.0545(9) Uani 1 1 d . . . . .
C22 C 0.2104(4) 0.14452(16) 0.7184(8) 0.137(2) Uani 1 1 d . . . . .
H22A H 0.211143 0.146607 0.626062 0.205 Uiso 1 1 calc R U . . .
H22B H 0.191674 0.119090 0.725781 0.205 Uiso 1 1 calc R U . . .
H22C H 0.266886 0.148928 0.803188 0.205 Uiso 1 1 calc R U . . .
C23 C 0.1168(7) 0.1610(2) 0.8021(11) 0.210(5) Uani 1 1 d . . . . .
H23A H 0.153424 0.168210 0.906283 0.316 Uiso 1 1 calc R U . . .
H23B H 0.108754 0.133459 0.795095 0.316 Uiso 1 1 calc R U . . .
H23C H 0.062488 0.173593 0.762187 0.316 Uiso 1 1 calc R U . . .
C24 C 0.0832(5) 0.23189(19) 0.6517(13) 0.204(4) Uani 1 1 d . . . . .
H24A H 0.110939 0.245988 0.745361 0.306 Uiso 1 1 calc R U . . .
H24B H 0.035464 0.217884 0.643131 0.306 Uiso 1 1 calc R U . . .
H24C H 0.063453 0.249642 0.568513 0.306 Uiso 1 1 calc R U . . .
H2 H 0.235(3) 0.1967(18) 0.202(6) 0.140(18) Uiso 1 1 d . . . . .

loop_
_atom_site_aniso_label
_atom_site_aniso_U_11
_atom_site_aniso_U_22
_atom_site_aniso_U_33
_atom_site_aniso_U_23
_atom_site_aniso_U_13
_atom_site_aniso_U_12
Ca1 0.1340(11) 0.0383(7) 0.0834(10) 0.0253(6) 0.0575(8) 0.0323(6)
O1 0.124(2) 0.0351(15) 0.097(2) 0.0145(15) 0.0508(18) 0.0273(15)
O2 0.130(2) 0.0477(17) 0.080(2) 0.0308(15) 0.0553(19) 0.0357(16)
O3 0.119(2) 0.0487(15) 0.086(2) -0.0332(15) 0.0577(18) -0.0283(15)
O4 0.144(2) 0.0536(17) 0.099(2) -0.0392(16) 0.074(2) -0.0439(18)
O5 0.157(3) 0.060(2) 0.103(3) 0.0258(17) 0.076(3) 0.022(2)
C1 0.096(3) 0.042(2) 0.071(3) -0.0192(19) 0.039(2) -0.021(2)
C2 0.126(3) 0.048(2) 0.092(3) -0.030(2) 0.068(3) -0.041(2)
C3 0.105(3) 0.046(2) 0.087(3) -0.025(2) 0.056(3) -0.018(2)
C4 0.080(2) 0.0291(18) 0.055(2) -0.0022(15) 0.0233(19) -0.0055(16)
C5 0.081(2) 0.0358(19) 0.054(2) -0.0051(17) 0.0264(19) -0.0082(17)
C6 0.085(2) 0.041(2) 0.062(2) -0.0147(17) 0.033(2) -0.0105(18)
C7 0.078(2) 0.0280(17) 0.043(2) -0.0043(14) 0.0187(16) -0.0045(15)
C8 0.072(2) 0.0336(18) 0.035(2) -0.0023(14) 0.0087(17) 0.0000(15)
C9 0.0702(19) 0.0309(17) 0.0323(17) -0.0024(13) 0.0139(15) -0.0019(14)
C10 0.080(2) 0.0276(17) 0.048(2) 0.0025(15) 0.0202(18) -0.0001(16)
C11 0.097(2) 0.0362(19) 0.055(2) 0.0039(17) 0.031(2) 0.0097(18)
C12 0.100(3) 0.0314(18) 0.073(3) -0.0014(18) 0.045(2) 0.0070(18)
C13 0.089(2) 0.0311(19) 0.067(3) 0.0134(18) 0.036(2) 0.0082(17)
C14 0.090(2) 0.0352(19) 0.050(2) 0.0096(17) 0.0254(19) 0.0055(18)
C15 0.083(2) 0.0287(17) 0.050(2) 0.0033(15) 0.0257(18) 0.0041(16)
C16 0.103(3) 0.042(2) 0.092(4) 0.022(2) 0.057(3) 0.016(2)
C17 0.109(3) 0.044(2) 0.081(3) -0.020(2) 0.049(3) -0.023(2)
C18 0.112(4) 0.068(3) 0.099(4) -0.012(3) 0.046(3) 0.008(3)
N19 0.144(4) 0.086(3) 0.117(4) -0.008(3) 0.080(3) -0.024(3)
C20 0.075(2) 0.0317(18) 0.040(2) 0.0034(14) 0.0150(18) 0.0034(15)
C21 0.079(2) 0.0304(17) 0.0396(19) 0.0035(14) 0.0200(15) 0.0034(15)
C22 0.134(5) 0.078(4) 0.184(7) 0.042(4) 0.070(5) 0.012(4)
C23 0.340(13) 0.166(8) 0.254(11) -0.041(7) 0.245(12) -0.091(9)
C24 0.162(6) 0.108(5) 0.337(13) -0.057(7) 0.125(8) 0.015(5)

loop_
_atom_type_symbol
_atom_type_description
_atom_type_scat_dispersion_real
_atom_type_scat_dispersion_imag
_atom_type_scat_source
C C 0.0037 0.0018 'International Tables Vol C Tables 4.2.6.8 and 6.1.1.4'
H H 0.0000 0.0000 'International Tables Vol C Tables 4.2.6.8 and 6.1.1.4'
Ca Ca 0.2370 0.3270 'International Tables Vol C Tables 4.2.6.8 and 6.1.1.4'
N N 0.0071 0.0036 'International Tables Vol C Tables 4.2.6.8 and 6.1.1.4'
O O 0.0122 0.0066 'International Tables Vol C Tables 4.2.6.8 and 6.1.1.4'

loop_
_geom_angle_atom_site_label_1
_geom_angle_atom_site_label_2
_geom_angle_atom_site_label_3
_geom_angle
_geom_angle_site_symmetry_1
_geom_angle_site_symmetry_3
_geom_angle_publ_flag
O1 Ca1 O1 180.00(7) 7_556 . ?
O1 Ca1 C17 79.85(11) 7_556 6_556 ?
O1 Ca1 C17 100.14(11) . 6_556 ?
O1 Ca1 C17 100.15(11) 7_556 4 ?
O1 Ca1 C17 79.86(11) . 4 ?
O3 Ca1 O1 95.15(10) 6_556 . ?
O3 Ca1 O1 84.84(10) 6_556 7_556 ?
O3 Ca1 O1 95.16(10) 4 7_556 ?
O3 Ca1 O1 84.85(10) 4 . ?
O3 Ca1 O3 180.0 6_556 4 ?
O3 Ca1 C17 160.82(11) 6_556 4 ?
O3 Ca1 C17 19.18(11) 4 4 ?
O3 Ca1 C17 19.18(11) 6_556 6_556 ?
O3 Ca1 C17 160.82(11) 4 6_556 ?
O5 Ca1 O1 93.35(11) 7_556 . ?
O5 Ca1 O1 86.65(11) 7_556 7_556 ?
O5 Ca1 O1 93.35(11) . 7_556 ?
O5 Ca1 O1 86.65(11) . . ?
O5 Ca1 O3 85.92(12) 7_556 4 ?
O5 Ca1 O3 94.08(12) . 4 ?
O5 Ca1 O3 85.92(12) . 6_556 ?
O5 Ca1 O3 94.08(12) 7_556 6_556 ?
O5 Ca1 O5 180.0 . 7_556 ?
O5 Ca1 C17 67.95(13) . 6_556 ?
O5 Ca1 C17 112.05(13) 7_556 6_556 ?
O5 Ca1 C17 112.05(13) . 4 ?
O5 Ca1 C17 67.96(13) 7_556 4 ?
C17 Ca1 C17 180.0 6_556 4 ?
C16 O1 Ca1 149.0(3) . . ?
C16 O2 H2 110(3) . . ?
C17 O3 Ca1 123.3(3) . 4_545 ?
C18 O5 Ca1 156.4(3) . . ?
C2 C1 C17 120.4(4) . . ?
C6 C1 C2 118.6(3) . . ?
C6 C1 C17 121.0(4) . . ?
C1 C2 H2A 120.1 . . ?
C3 C2 C1 119.7(4) . . ?
C3 C2 H2A 120.1 . . ?
C2 C3 H3 119.2 . . ?
C2 C3 C4 121.6(4) . . ?
C4 C3 H3 119.2 . . ?
C3 C4 C5 118.2(3) . . ?
C3 C4 C7 121.4(4) . . ?
C5 C4 C7 120.4(3) . . ?
C4 C5 H5 119.8 . . ?
C6 C5 C4 120.4(4) . . ?
C6 C5 H5 119.8 . . ?
C1 C6 C5 121.5(4) . . ?
C1 C6 H6 119.3 . . ?
C5 C6 H6 119.3 . . ?
C7 C7 C4 119.79(18) 2_656 . ?
C8 C7 C4 121.6(3) . . ?
C8 C7 C7 118.64(19) . 2_656 ?
C7 C8 H8 118.3 . . ?
C7 C8 C9 123.3(3) . . ?
C9 C8 H8 118.3 . . ?
C8 C9 C9 117.91(17) . 2_656 ?
C20 C9 C8 124.5(3) . . ?
C20 C9 C9 117.60(18) . 2_656 ?
C11 C10 C21 121.6(3) . . ?
C15 C10 C11 117.4(3) . . ?
C15 C10 C21 121.0(3) . . ?
C10 C11 H11 119.4 . . ?
C12 C11 C10 121.3(4) . . ?
C12 C11 H11 119.4 . . ?
C11 C12 H12 119.5 . . ?
C11 C12 C13 120.9(3) . . ?
C13 C12 H12 119.5 . . ?
C12 C13 C16 118.8(4) . . ?
C14 C13 C12 118.0(3) . . ?
C14 C13 C16 123.3(4) . . ?
C13 C14 H14 119.4 . . ?
C13 C14 C15 121.1(4) . . ?
C15 C14 H14 119.4 . . ?
C10 C15 H15 119.4 . . ?
C14 C15 C10 121.2(3) . . ?
C14 C15 H15 119.4 . . ?
O1 C16 O2 124.6(3) . . ?
O1 C16 C13 120.2(4) . . ?
O2 C16 C13 115.1(4) . . ?
O3 C17 Ca1 37.5(2) . 4_545 ?
O3 C17 O4 124.5(4) . . ?
O3 C17 C1 118.3(4) . . ?
O4 C17 Ca1 109.8(3) . 4_545 ?
O4 C17 C1 117.2(4) . . ?
C1 C17 Ca1 118.9(3) . 4_545 ?
O5 C18 N19 118.3(5) . . ?
O5 C18 C24 124.0(6) . . ?
N19 C18 C24 117.6(7) . . ?
C18 N19 C22 120.5(5) . . ?
C18 N19 C23 125.9(6) . . ?
C23 N19 C22 113.6(6) . . ?
C9 C20 H20 118.0 . . ?
C21 C20 C9 124.0(3) . . ?
C21 C20 H20 118.0 . . ?
C20 C21 C10 119.3(3) . . ?
C20 C21 C21 118.30(18) . 2_656 ?
C21 C21 C10 122.26(18) 2_656 . ?
N19 C22 H22A 109.5 . . ?
N19 C22 H22B 109.5 . . ?
N19 C22 H22C 109.5 . . ?
H22A C22 H22B 109.5 . . ?
H22A C22 H22C 109.5 . . ?
H22B C22 H22C 109.5 . . ?
N19 C23 H23A 109.5 . . ?
N19 C23 H23B 109.5 . . ?
N19 C23 H23C 109.5 . . ?
H23A C23 H23B 109.5 . . ?
H23A C23 H23C 109.5 . . ?
H23B C23 H23C 109.5 . . ?
C18 C24 H24A 109.5 . . ?
C18 C24 H24B 109.5 . . ?
C18 C24 H24C 109.5 . . ?
H24A C24 H24B 109.5 . . ?
H24A C24 H24C 109.5 . . ?
H24B C24 H24C 109.5 . . ?

loop_
_geom_bond_atom_site_label_1
_geom_bond_atom_site_label_2
_geom_bond_distance
_geom_bond_site_symmetry_2
_geom_bond_publ_flag
Ca1 O1 2.328(3) . ?
Ca1 O1 2.328(3) 7_556 ?
Ca1 O3 2.322(3) 6_556 ?
Ca1 O3 2.322(3) 4 ?
Ca1 O5 2.295(4) 7_556 ?
Ca1 O5 2.295(4) . ?
Ca1 C17 3.186(5) 4 ?
Ca1 C17 3.186(5) 6_556 ?
O1 C16 1.231(5) . ?
O2 C16 1.284(5) . ?
O2 H2 1.13(6) . ?
O3 C17 1.252(5) . ?
O4 C17 1.279(5) . ?
O5 C18 1.261(6) . ?
C1 C2 1.399(6) . ?
C1 C6 1.362(5) . ?
C1 C17 1.485(5) . ?
C2 H2A 0.9500 . ?
C2 C3 1.372(5) . ?
C3 H3 0.9500 . ?
C3 C4 1.379(6) . ?
C4 C5 1.383(5) . ?
C4 C7 1.491(5) . ?
C5 H5 0.9500 . ?
C5 C6 1.377(5) . ?
C6 H6 0.9500 . ?
C7 C7 1.462(7) 2_656 ?
C7 C8 1.358(4) . ?
C8 H8 0.9500 . ?
C8 C9 1.406(4) . ?
C9 C9 1.451(6) 2_656 ?
C9 C20 1.399(4) . ?
C10 C11 1.402(5) . ?
C10 C15 1.391(5) . ?
C10 C21 1.481(5) . ?
C11 H11 0.9500 . ?
C11 C12 1.373(5) . ?
C12 H12 0.9500 . ?
C12 C13 1.398(5) . ?
C13 C14 1.384(5) . ?
C13 C16 1.485(5) . ?
C14 H14 0.9500 . ?
C14 C15 1.383(5) . ?
C15 H15 0.9500 . ?
C18 N19 1.338(7) . ?
C18 C24 1.457(8) . ?
N19 C22 1.434(7) . ?
N19 C23 1.425(8) . ?
C20 H20 0.9500 . ?
C20 C21 1.368(4) . ?
C21 C21 1.450(6) 2_656 ?
C22 H22A 0.9800 . ?
C22 H22B 0.9800 . ?
C22 H22C 0.9800 . ?
C23 H23A 0.9800 . ?
C23 H23B 0.9800 . ?
C23 H23C 0.9800 . ?
C24 H24A 0.9800 . ?
C24 H24B 0.9800 . ?
C24 H24C 0.9800 . ?

loop_
_geom_torsion_atom_site_label_1
_geom_torsion_atom_site_label_2
_geom_torsion_atom_site_label_3
_geom_torsion_atom_site_label_4
_geom_torsion
_geom_torsion_site_symmetry_1
_geom_torsion_site_symmetry_2
_geom_torsion_site_symmetry_3
_geom_torsion_site_symmetry_4
_geom_torsion_publ_flag
Ca1 O1 C16 O2 34.1(9) . . . . ?
Ca1 O1 C16 C13 -147.8(4) . . . . ?
Ca1 O3 C17 O4 77.2(5) 4_545 . . . ?
Ca1 O3 C17 C1 -101.5(4) 4_545 . . . ?
Ca1 O5 C18 N19 -156.8(6) . . . . ?
Ca1 O5 C18 C24 19.3(13) . . . . ?
O5 C18 N19 C22 -4.7(8) . . . . ?
O5 C18 N19 C23 173.5(7) . . . . ?
C1 C2 C3 C4 -0.1(7) . . . . ?
C2 C1 C6 C5 1.9(6) . . . . ?
C2 C1 C17 Ca1 126.0(4) . . . 4_545 ?
C2 C1 C17 O3 168.9(4) . . . . ?
C2 C1 C17 O4 -9.8(6) . . . . ?
C2 C3 C4 C5 0.7(6) . . . . ?
C2 C3 C4 C7 179.4(4) . . . . ?
C3 C4 C5 C6 -0.1(5) . . . . ?
C3 C4 C7 C7 74.2(6) . . . 2_656 ?
C3 C4 C7 C8 -105.3(5) . . . . ?
C4 C5 C6 C1 -1.2(6) . . . . ?
C4 C7 C8 C9 -176.4(4) . . . . ?
C5 C4 C7 C7 -107.1(5) . . . 2_656 ?
C5 C4 C7 C8 73.4(5) . . . . ?
C6 C1 C2 C3 -1.2(7) . . . . ?
C6 C1 C17 Ca1 -52.5(5) . . . 4_545 ?
C6 C1 C17 O3 -9.5(6) . . . . ?
C6 C1 C17 O4 171.8(4) . . . . ?
C7 C4 C5 C6 -178.8(3) . . . . ?
C7 C7 C8 C9 4.2(7) 2_656 . . . ?
C7 C8 C9 C9 -0.6(7) . . . 2_656 ?
C7 C8 C9 C20 -179.0(4) . . . . ?
C8 C9 C20 C21 -179.3(4) . . . . ?
C9 C9 C20 C21 2.3(6) 2_656 . . . ?
C9 C20 C21 C10 -174.1(4) . . . . ?
C9 C20 C21 C21 2.0(7) . . . 2_656 ?
C10 C11 C12 C13 3.1(6) . . . . ?
C11 C10 C15 C14 0.8(5) . . . . ?
C11 C10 C21 C20 134.2(4) . . . . ?
C11 C10 C21 C21 -41.7(6) . . . 2_656 ?
C11 C12 C13 C14 0.0(6) . . . . ?
C11 C12 C13 C16 -178.4(4) . . . . ?
C12 C13 C14 C15 -2.6(6) . . . . ?
C12 C13 C16 O1 16.6(6) . . . . ?
C12 C13 C16 O2 -165.1(4) . . . . ?
C13 C14 C15 C10 2.2(6) . . . . ?
C14 C13 C16 O1 -161.7(4) . . . . ?
C14 C13 C16 O2 16.6(6) . . . . ?
C15 C10 C11 C12 -3.4(5) . . . . ?
C15 C10 C21 C20 -44.1(5) . . . . ?
C15 C10 C21 C21 140.0(4) . . . 2_656 ?
C16 C13 C14 C15 175.8(4) . . . . ?
C17 C1 C2 C3 -179.7(4) . . . . ?
C17 C1 C6 C5 -179.7(4) . . . . ?
C21 C10 C11 C12 178.2(4) . . . . ?
C21 C10 C15 C14 179.2(3) . . . . ?
C24 C18 N19 C22 179.0(6) . . . . ?
C24 C18 N19 C23 -2.8(10) . . . . ?

loop_
_smtbx_masks_void_nr
_smtbx_masks_void_average_x
_smtbx_masks_void_average_y
_smtbx_masks_void_average_z
_smtbx_masks_void_volume
_smtbx_masks_void_count_electrons
_smtbx_masks_void_content
1 0.000 0.000 -0.619 1175.1 255.5 ?
2 0.500 0.500 -0.344 1175.1 255.5 ?
